data_7027284
loop_
_publ_author_name
'Halcrow, Malcolm A.'
'LindyChia, Li Mei'
'Liu, Xiaoming'
'McInnes, Eric J. L.'
'Yellowlees, Lesley J.'
'Mabbs, Frank E.'
'Scowen, Ian J.'
'McPartlin, Mary'
'Davies, John E.'

_publ_section_title
;
 Syntheses, structures and electrochemistry of copper(II)
 salicylaldehyde/tris(3-phenylpyrazolyl)borate complexes as models for the
 radical copper oxidases
;
_journal_issue 11
_journal_name_full 'Journal of the Chemical Society, Dalton Transactions'
_journal_page_first 1753
_journal_paper_doi 10.1039/a900741e
_journal_year 1999
_chemical_formula_sum 'C41 H34 B Cu N7 O'
_chemical_formula_weight 715.10
_chemical_name_systematic
; 
[N-Phenyl-2-hydroxy-5-methylbenzaldimino][hydrido-tris-{3-phenylpyrazol-1-yl}-
borato]copper(II) 
;
_space_group_IT_number 14
_symmetry_cell_setting monoclinic
_symmetry_space_group_name_Hall '-P 2yn'
_symmetry_space_group_name_H-M 'P 1 21/n 1'
_atom_sites_solution_hydrogens geom
_atom_sites_solution_primary direct
_atom_sites_solution_secondary difmap
_audit_creation_method SHELXL
_cell_angle_alpha 90.00
_cell_angle_beta 110.412(12)
_cell_angle_gamma 90.00
_cell_formula_units_Z 4
_cell_length_a 12.680(2)
_cell_length_b 18.890(3)
_cell_length_c 15.5439(14)
_cell_measurement_reflns_used 41
_cell_measurement_temperature 173(2)
_cell_measurement_theta_max 12.45
_cell_measurement_theta_min 4.72
_cell_volume 3489.4(9)
_computing_cell_refinement 'Siemens XSCANS'
_computing_data_collection 'Siemens XSCANS'
_computing_data_reduction 'Siemens SHELXTL'
_computing_molecular_graphics 'Siemens SHELXTL'
_computing_publication_material 'Siemens SHELXTL'
_computing_structure_refinement 'SHELXL-93 (Sheldrick, 1993)'
_computing_structure_solution 'SHELXS-86 (Sheldrick, 1990)'
_diffrn_ambient_temperature 173(2)
_diffrn_measurement_device 'Siemens P4'
_diffrn_measurement_method '2\q/\w scans'
_diffrn_radiation_monochromator graphite
_diffrn_radiation_source 'fine-focus sealed tube'
_diffrn_radiation_type MoK\a
_diffrn_radiation_wavelength 0.71073
_diffrn_reflns_av_R_equivalents 0.0413
_diffrn_reflns_av_sigmaI/netI 0.0848
_diffrn_reflns_limit_h_max 15
_diffrn_reflns_limit_h_min -1
_diffrn_reflns_limit_k_max 22
_diffrn_reflns_limit_k_min -1
_diffrn_reflns_limit_l_max 17
_diffrn_reflns_limit_l_min -18
_diffrn_reflns_number 7514
_diffrn_reflns_theta_max 25.00
_diffrn_reflns_theta_min 1.77
_diffrn_standards_interval_count 97
_diffrn_standards_number 3
_exptl_absorpt_coefficient_mu 0.670
_exptl_absorpt_correction_T_max 0.6460
_exptl_absorpt_correction_T_min 0.3946
_exptl_absorpt_correction_type empirical
_exptl_crystal_colour green
_exptl_crystal_density_diffrn 1.361
_exptl_crystal_description block
_exptl_crystal_F_000 1484
_exptl_crystal_size_max 0.52
_exptl_crystal_size_mid 0.50
_exptl_crystal_size_min 0.24
_refine_diff_density_max 0.593
_refine_diff_density_min -0.508
_refine_diff_density_rms 0.081
_refine_ls_extinction_method none
_refine_ls_goodness_of_fit_all 1.014
_refine_ls_goodness_of_fit_obs 1.065
_refine_ls_hydrogen_treatment riding
_refine_ls_matrix_type full
_refine_ls_number_parameters 461
_refine_ls_number_reflns 6149
_refine_ls_number_restraints 0
_refine_ls_restrained_S_all 1.014
_refine_ls_restrained_S_obs 1.065
_refine_ls_R_factor_all 0.0957
_refine_ls_R_factor_obs 0.0483
_refine_ls_shift/esd_max 0.014
_refine_ls_shift/esd_mean 0.000
_refine_ls_structure_factor_coef Fsqd
_refine_ls_weighting_details 'w=1/[\s^2^(Fo^2^)+(0.0547P)^2^+0.0000P] where P=(Fo^2^+2Fc^2^)/3'
_refine_ls_weighting_scheme calc
_refine_ls_wR_factor_all 0.1302
_refine_ls_wR_factor_obs 0.1038
_reflns_number_observed 3712
_reflns_number_total 6149
_reflns_observed_criterion >2sigma(I)
_cod_data_source_file 900741esup1.cif
_cod_data_source_block si261/mh316
_cod_depositor_comments
;
The following automatic conversions were performed:

'_symmetry_cell_setting' value 'Monoclinic' changed to 'monoclinic'
according to /home/saulius/struct/CIF-dictionaries/cif_core.dic
dictionary named 'cif_core.dic' version 2.4.2 from 2011-04-26.

Automatic conversion script
Id: cif_fix_values 1891 2012-01-12 08:04:46Z andrius 

The following automatic conversions were performed:

'_refine_ls_weighting_scheme' value 'calc
w=1/[\s^2^(Fo^2^)+(0.0547P)^2^+0.0000P] where P=(Fo^2^+2Fc^2^)/3' was
changed to 'calc'. New tag '_refine_ls_weighting_details' was
created. The value of the new tag was set to
'w=1/[\s^2^(Fo^2^)+(0.0547P)^2^+0.0000P] where P=(Fo^2^+2Fc^2^)/3'.

Automatic conversion script
Id: cif_fix_values 3143 2015-03-26 13:38:13Z robertas 
;
_cod_original_cell_volume 3489.4(8)
_cod_original_sg_symbol_H-M P2(1)/n
_cod_database_code 7027284

loop_
_symmetry_equiv_pos_as_xyz
'x, y, z'
'-x+1/2, y+1/2, -z+1/2'
'-x, -y, -z'
'x-1/2, -y-1/2, z-1/2'

loop_
_atom_site_aniso_label
_atom_site_aniso_U_11
_atom_site_aniso_U_22
_atom_site_aniso_U_33
_atom_site_aniso_U_23
_atom_site_aniso_U_13
_atom_site_aniso_U_12
Cu1 0.0207(3) 0.0235(3) 0.0260(3) 0.0040(2) 0.0099(2) 0.0019(2)
O1 0.027(2) 0.025(2) 0.033(2) 0.0020(13) 0.0135(13) 0.0058(13)
N4 0.020(2) 0.024(2) 0.025(2) 0.0026(15) 0.0071(15) 0.001(2)
B1 0.023(2) 0.023(2) 0.031(3) 0.002(2) 0.014(2) 0.002(2)
N11 0.025(2) 0.019(2) 0.025(2) -0.0022(14) 0.0097(15) -0.002(2)
N12 0.019(2) 0.021(2) 0.026(2) 0.0012(15) 0.0079(15) -0.001(2)
C11 0.037(3) 0.033(2) 0.030(2) -0.006(2) 0.016(2) 0.000(2)
C12 0.033(3) 0.037(3) 0.023(2) -0.007(2) 0.004(2) -0.005(2)
C13 0.022(2) 0.029(2) 0.024(2) -0.001(2) 0.009(2) -0.006(2)
C14 0.024(2) 0.028(2) 0.024(2) 0.002(2) 0.007(2) -0.005(2)
C15 0.030(2) 0.031(2) 0.032(2) 0.004(2) 0.003(2) 0.000(2)
C16 0.042(3) 0.038(3) 0.046(3) 0.005(2) 0.015(2) 0.008(2)
C17 0.027(3) 0.048(3) 0.054(3) 0.013(3) 0.001(2) 0.008(2)
C18 0.032(3) 0.063(4) 0.037(3) 0.007(3) -0.006(2) 0.003(3)
C19 0.034(3) 0.047(3) 0.029(2) 0.001(2) 0.004(2) 0.001(2)
N21 0.023(2) 0.023(2) 0.023(2) 0.0001(15) 0.0084(15) 0.002(2)
N22 0.018(2) 0.020(2) 0.024(2) -0.0008(14) 0.0070(14) -0.0011(15)
C21 0.023(2) 0.021(2) 0.035(2) 0.003(2) 0.010(2) -0.002(2)
C22 0.028(2) 0.030(2) 0.032(2) 0.004(2) 0.018(2) -0.002(2)
C23 0.017(2) 0.026(2) 0.020(2) 0.005(2) 0.004(2) 0.001(2)
C24 0.016(2) 0.026(2) 0.021(2) 0.000(2) 0.003(2) -0.001(2)
C25 0.024(2) 0.034(2) 0.030(2) 0.001(2) 0.011(2) 0.000(2)
C26 0.034(3) 0.030(2) 0.037(2) -0.004(2) 0.012(2) -0.008(2)
C27 0.039(3) 0.029(2) 0.039(3) -0.006(2) 0.014(2) 0.002(2)
C28 0.032(3) 0.038(3) 0.040(3) -0.004(2) 0.022(2) 0.003(2)
C29 0.019(2) 0.028(2) 0.037(2) 0.002(2) 0.011(2) -0.001(2)
N31 0.022(2) 0.026(2) 0.026(2) -0.002(2) 0.0086(15) 0.001(2)
N32 0.024(2) 0.021(2) 0.024(2) 0.0045(15) 0.0076(15) 0.005(2)
C31 0.019(2) 0.037(2) 0.025(2) -0.002(2) 0.009(2) 0.008(2)
C32 0.017(2) 0.036(2) 0.032(2) 0.002(2) 0.007(2) -0.003(2)
C33 0.017(2) 0.036(2) 0.019(2) 0.005(2) 0.003(2) -0.002(2)
C34 0.021(2) 0.030(2) 0.023(2) 0.007(2) -0.002(2) -0.003(2)
C35 0.024(2) 0.044(3) 0.054(3) 0.013(2) 0.006(2) -0.004(2)
C36 0.031(3) 0.043(3) 0.081(4) 0.024(3) -0.003(3) -0.014(3)
C37 0.053(4) 0.031(3) 0.060(4) 0.006(3) -0.016(3) -0.008(3)
C38 0.057(3) 0.035(3) 0.042(3) -0.002(2) 0.004(3) 0.000(3)
C39 0.046(3) 0.030(2) 0.036(3) 0.001(2) 0.011(2) -0.007(2)
C41 0.018(2) 0.028(2) 0.025(2) -0.001(2) 0.000(2) -0.001(2)
C42 0.029(2) 0.032(2) 0.035(2) -0.006(2) 0.013(2) -0.004(2)
C43 0.026(2) 0.039(3) 0.040(3) -0.009(2) 0.010(2) 0.001(2)
C44 0.028(2) 0.031(2) 0.035(2) -0.008(2) 0.003(2) 0.005(2)
C45 0.030(2) 0.030(2) 0.029(2) 0.005(2) 0.005(2) 0.005(2)
C46 0.022(2) 0.025(2) 0.024(2) 0.000(2) 0.005(2) 0.004(2)
C47 0.027(2) 0.028(2) 0.027(2) 0.005(2) 0.006(2) 0.000(2)
C48 0.044(3) 0.038(3) 0.053(3) 0.000(2) 0.007(2) 0.012(2)
C51 0.023(2) 0.030(2) 0.023(2) 0.009(2) 0.009(2) 0.001(2)
C52 0.034(3) 0.035(2) 0.032(2) 0.003(2) 0.008(2) -0.002(2)
C53 0.035(3) 0.061(3) 0.042(3) 0.010(3) 0.023(2) -0.008(3)
C54 0.035(3) 0.068(4) 0.040(3) 0.007(3) 0.022(2) 0.002(3)
C55 0.040(3) 0.053(3) 0.031(2) -0.001(2) 0.017(2) 0.005(3)
C56 0.027(2) 0.031(2) 0.034(2) 0.007(2) 0.014(2) -0.002(2)

loop_
_atom_site_label
_atom_site_type_symbol
_atom_site_fract_x
_atom_site_fract_y
_atom_site_fract_z
_atom_site_U_iso_or_equiv
_atom_site_thermal_displace_type
_atom_site_occupancy
_atom_site_calc_flag
_atom_site_refinement_flags
Cu1 Cu 0.19894(4) 1.59313(2) 0.37110(3) 0.02295(15) Uani 1 d .
O1 O 0.0883(2) 1.64105(13) 0.4042(2) 0.0274(7) Uani 1 d .
N4 N 0.2009(3) 1.6678(2) 0.2793(2) 0.0232(7) Uani 1 d .
B1 B 0.2546(4) 1.4353(2) 0.3491(3) 0.0247(10) Uani 1 d .
H1 H 0.2835 1.3778 0.3440 0.030 Uiso 1 d .
N11 N 0.1579(3) 1.4535(2) 0.2597(2) 0.0225(7) Uani 1 d .
N12 N 0.0879(3) 1.5089(2) 0.2568(2) 0.0220(7) Uani 1 d .
C11 C 0.1237(4) 1.4196(2) 0.1779(3) 0.0324(10) Uani 1 d .
H11 H 0.1594(4) 1.3798(2) 0.1626(3) 0.039 Uiso 1 calc R
C12 C 0.0291(4) 1.4526(2) 0.1209(3) 0.0328(10) Uani 1 d .
H12 H -0.0137(4) 1.4403(2) 0.0592(3) 0.039 Uiso 1 calc R
C13 C 0.0084(3) 1.5080(2) 0.1721(3) 0.0250(9) Uani 1 d .
C14 C -0.0888(3) 1.5562(2) 0.1459(3) 0.0259(9) Uani 1 d .
C15 C -0.1123(3) 1.5966(2) 0.2111(3) 0.0332(10) Uani 1 d .
H15 H -0.0630(3) 1.5950(2) 0.2732(3) 0.040 Uiso 1 calc R
C16 C -0.2074(4) 1.6395(2) 0.1869(3) 0.0419(12) Uani 1 d .
H16 H -0.2233(4) 1.6665(2) 0.2325(3) 0.050 Uiso 1 calc R
C17 C -0.2783(4) 1.6428(3) 0.0970(3) 0.0464(13) Uani 1 d .
H17 H -0.3428(4) 1.6725(3) 0.0801(3) 0.056 Uiso 1 calc R
C18 C -0.2556(4) 1.6030(3) 0.0315(3) 0.0490(13) Uani 1 d .
H18 H -0.3048(4) 1.6051(3) -0.0306(3) 0.059 Uiso 1 calc R
C19 C -0.1620(4) 1.5601(2) 0.0555(3) 0.0389(11) Uani 1 d .
H19 H -0.1472(4) 1.5328(2) 0.0097(3) 0.047 Uiso 1 calc R
N21 N 0.2118(3) 1.4465(2) 0.4300(2) 0.0231(7) Uani 1 d .
N22 N 0.2001(2) 1.5132(2) 0.4611(2) 0.0208(7) Uani 1 d .
C21 C 0.1848(3) 1.3976(2) 0.4811(3) 0.0264(9) Uani 1 d .
H21 H 0.1846(3) 1.3478(2) 0.4722(3) 0.032 Uiso 1 calc R
C22 C 0.1574(3) 1.4316(2) 0.5491(3) 0.0280(10) Uani 1 d .
H22 H 0.1350(3) 1.4104(2) 0.5954(3) 0.034 Uiso 1 calc R
C23 C 0.1694(3) 1.5042(2) 0.5352(2) 0.0216(9) Uani 1 d .
C24 C 0.1640(3) 1.5635(2) 0.5945(2) 0.0218(9) Uani 1 d .
C25 C 0.2398(3) 1.6190(2) 0.6099(3) 0.0287(10) Uani 1 d .
H25 H 0.2927(3) 1.6191(2) 0.5791(3) 0.034 Uiso 1 calc R
C26 C 0.2408(4) 1.6737(2) 0.6681(3) 0.0339(10) Uani 1 d .
H26 H 0.2929(4) 1.7115(2) 0.6769(3) 0.041 Uiso 1 calc R
C27 C 0.1639(4) 1.6729(2) 0.7144(3) 0.0356(11) Uani 1 d .
H27 H 0.1634(4) 1.7104(2) 0.7549(3) 0.043 Uiso 1 calc R
C28 C 0.0890(4) 1.6178(2) 0.7013(3) 0.0343(11) Uani 1 d .
H28 H 0.0373(4) 1.6172(2) 0.7332(3) 0.041 Uiso 1 calc R
C29 C 0.0888(3) 1.5633(2) 0.6420(3) 0.0277(10) Uani 1 d .
H29 H 0.0370(3) 1.5253(2) 0.6334(3) 0.033 Uiso 1 calc R
N31 N 0.3559(3) 1.4848(2) 0.3640(2) 0.0244(8) Uani 1 d .
N32 N 0.3495(3) 1.5555(2) 0.3810(2) 0.0232(8) Uani 1 d .
C31 C 0.4619(3) 1.4696(2) 0.3708(3) 0.0268(10) Uani 1 d .
H31 H 0.4886(3) 1.4241(2) 0.3623(3) 0.032 Uiso 1 calc R
C32 C 0.5256(3) 1.5300(2) 0.3920(3) 0.0287(10) Uani 1 d .
H32 H 0.6031(3) 1.5347(2) 0.4001(3) 0.034 Uiso 1 calc R
C33 C 0.4531(3) 1.5831(2) 0.3991(2) 0.0247(9) Uani 1 d .
C34 C 0.4820(3) 1.6567(2) 0.4303(3) 0.0272(10) Uani 1 d .
C35 C 0.5737(4) 1.6894(2) 0.4177(3) 0.0423(12) Uani 1 d .
H35 H 0.6126(4) 1.6663(2) 0.3834(3) 0.051 Uiso 1 calc R
C36 C 0.6084(4) 1.7556(3) 0.4550(4) 0.058(2) Uani 1 d .
H36 H 0.6718(4) 1.7774(3) 0.4467(4) 0.069 Uiso 1 calc R
C37 C 0.5520(5) 1.7902(3) 0.5040(4) 0.057(2) Uani 1 d .
H37 H 0.5771(5) 1.8354(3) 0.5300(4) 0.068 Uiso 1 calc R
C38 C 0.4590(4) 1.7594(2) 0.5152(3) 0.0484(13) Uani 1 d .
H38 H 0.4192(4) 1.7833(2) 0.5481(3) 0.058 Uiso 1 calc R
C39 C 0.4241(4) 1.6928(2) 0.4776(3) 0.0382(11) Uani 1 d .
H39 H 0.3595(4) 1.6718(2) 0.4846(3) 0.046 Uiso 1 calc R
C41 C 0.0549(3) 1.7062(2) 0.3869(3) 0.0253(9) Uani 1 d .
C42 C -0.0169(3) 1.7355(2) 0.4303(3) 0.0312(10) Uani 1 d .
H42 H -0.0386(3) 1.7072(2) 0.4718(3) 0.037 Uiso 1 calc R
C43 C -0.0557(4) 1.8040(2) 0.4136(3) 0.0355(11) Uani 1 d .
H43 H -0.1053(4) 1.8209(2) 0.4428(3) 0.043 Uiso 1 calc R
C44 C -0.0254(4) 1.8498(2) 0.3554(3) 0.0332(10) Uani 1 d .
C45 C 0.0434(3) 1.8214(2) 0.3126(3) 0.0315(10) Uani 1 d .
H45 H 0.0654(3) 1.8509(2) 0.2722(3) 0.038 Uiso 1 calc R
C46 C 0.0832(3) 1.7510(2) 0.3251(3) 0.0243(9) Uani 1 d .
C47 C 0.1508(3) 1.7280(2) 0.2734(3) 0.0280(10) Uani 1 d .
H47 H 0.1597(3) 1.7606(2) 0.2300(3) 0.034 Uiso 1 calc R
C48 C -0.0647(4) 1.9254(2) 0.3434(3) 0.0475(13) Uani 1 d .
H48A H -0.0372(21) 1.9496(5) 0.4029(5) 0.071 Uiso 1 calc R
H48B H -0.1472(4) 1.9267(2) 0.3191(19) 0.071 Uiso 1 calc R
H48C H -0.0354(21) 1.9493(5) 0.3005(16) 0.071 Uiso 1 calc R
C51 C 0.2697(3) 1.6584(2) 0.2228(3) 0.0251(9) Uani 1 d .
C52 C 0.3451(3) 1.7104(2) 0.2185(3) 0.0346(11) Uani 1 d .
H52 H 0.3493(3) 1.7539(2) 0.2500(3) 0.041 Uiso 1 calc R
C53 C 0.4145(4) 1.6983(3) 0.1677(3) 0.0436(13) Uani 1 d .
H53 H 0.4648(4) 1.7342(3) 0.1634(3) 0.052 Uiso 1 calc R
C54 C 0.4110(4) 1.6345(3) 0.1238(3) 0.0454(13) Uani 1 d .
H54 H 0.4616(4) 1.6254(3) 0.0921(3) 0.054 Uiso 1 calc R
C55 C 0.3338(4) 1.5839(3) 0.1260(3) 0.0399(12) Uani 1 d .
H55 H 0.3289(4) 1.5408(3) 0.0933(3) 0.048 Uiso 1 calc R
C56 C 0.2635(3) 1.5952(2) 0.1752(3) 0.0299(10) Uani 1 d .
H56 H 0.2108(3) 1.5599(2) 0.1767(3) 0.036 Uiso 1 calc R

loop_
_atom_type_symbol
_atom_type_description
_atom_type_scat_dispersion_real
_atom_type_scat_dispersion_imag
_atom_type_scat_source
C C 0.0033 0.0016 'International Tables Vol C Tables 4.2.6.8 and 6.1.1.4'
H H 0.0000 0.0000 'International Tables Vol C Tables 4.2.6.8 and 6.1.1.4'
B B 0.0013 0.0007 'International Tables Vol C Tables 4.2.6.8 and 6.1.1.4'
N N 0.0061 0.0033 'International Tables Vol C Tables 4.2.6.8 and 6.1.1.4'
O O 0.0106 0.0060 'International Tables Vol C Tables 4.2.6.8 and 6.1.1.4'
Cu Cu 0.3201 1.2651 'International Tables Vol C Tables 4.2.6.8 and 6.1.1.4'

loop_
_geom_angle_atom_site_label_1
_geom_angle_atom_site_label_2
_geom_angle_atom_site_label_3
_geom_angle
O1 Cu1 N32 159.14(12)
O1 Cu1 N4 92.92(12)
N32 Cu1 N4 93.21(13)
O1 Cu1 N22 89.80(12)
N32 Cu1 N22 84.63(12)
N4 Cu1 N22 177.03(12)
O1 Cu1 N12 102.50(11)
N32 Cu1 N12 96.80(12)
N4 Cu1 N12 95.04(11)
N22 Cu1 N12 83.21(11)
C41 O1 Cu1 128.2(3)
C47 N4 C51 116.8(3)
C47 N4 Cu1 122.7(3)
C51 N4 Cu1 120.2(2)
N11 B1 N31 111.1(3)
N11 B1 N21 107.9(3)
N31 B1 N21 107.7(3)
C11 N11 N12 110.0(3)
C11 N11 B1 129.5(3)
N12 N11 B1 120.5(3)
C13 N12 N11 106.1(3)
C13 N12 Cu1 140.0(3)
N11 N12 Cu1 105.8(2)
N11 C11 C12 108.3(4)
C11 C12 C13 105.6(3)
N12 C13 C12 110.0(3)
N12 C13 C14 121.9(3)
C12 C13 C14 127.8(4)
C15 C14 C19 118.3(4)
C15 C14 C13 120.9(3)
C19 C14 C13 120.8(4)
C14 C15 C16 120.8(4)
C17 C16 C15 120.0(4)
C18 C17 C16 119.7(4)
C17 C18 C19 120.3(4)
C18 C19 C14 120.9(4)
C21 N21 N22 110.0(3)
C21 N21 B1 128.5(3)
N22 N21 B1 121.5(3)
C23 N22 N21 106.4(3)
C23 N22 Cu1 137.6(3)
N21 N22 Cu1 114.2(2)
N21 C21 C22 108.5(3)
C21 C22 C23 105.5(3)
N22 C23 C22 109.5(3)
N22 C23 C24 122.0(3)
C22 C23 C24 128.1(3)
C25 C24 C29 118.2(4)
C25 C24 C23 120.2(3)
C29 C24 C23 121.4(4)
C26 C25 C24 122.0(4)
C25 C26 C27 118.9(4)
C28 C27 C26 120.1(4)
C27 C28 C29 120.2(4)
C28 C29 C24 120.6(4)
C31 N31 N32 108.5(3)
C31 N31 B1 129.9(3)
N32 N31 B1 121.3(3)
C33 N32 N31 107.4(3)
C33 N32 Cu1 135.7(3)
N31 N32 Cu1 116.9(2)
N31 C31 C32 109.3(4)
C31 C32 C33 105.6(3)
N32 C33 C32 109.1(3)
N32 C33 C34 123.0(4)
C32 C33 C34 127.6(4)
C39 C34 C35 118.7(4)
C39 C34 C33 121.5(4)
C35 C34 C33 119.7(4)
C36 C35 C34 120.2(5)
C37 C36 C35 120.6(5)
C36 C37 C38 120.0(5)
C37 C38 C39 119.3(5)
C34 C39 C38 121.2(5)
O1 C41 C46 124.4(4)
O1 C41 C42 119.2(4)
C46 C41 C42 116.4(4)
C43 C42 C41 121.6(4)
C42 C43 C44 122.9(4)
C45 C44 C43 115.7(4)
C45 C44 C48 123.3(4)
C43 C44 C48 120.9(4)
C44 C45 C46 123.8(4)
C45 C46 C41 119.6(4)
C45 C46 C47 117.6(4)
C41 C46 C47 122.8(4)
N4 C47 C46 127.2(4)
C52 C51 C56 119.6(4)
C52 C51 N4 120.8(4)
C56 C51 N4 119.5(3)
C51 C52 C53 119.6(4)
C54 C53 C52 120.5(4)
C55 C54 C53 119.6(4)
C54 C55 C56 120.6(4)
C55 C56 C51 120.0(4)

loop_
_geom_bond_atom_site_label_1
_geom_bond_atom_site_label_2
_geom_bond_distance
Cu1 O1 1.885(3)
Cu1 N32 1.992(3)
Cu1 N4 2.013(3)
Cu1 N22 2.054(3)
Cu1 N12 2.434(3)
O1 C41 1.298(4)
N4 C47 1.290(5)
N4 C51 1.450(5)
B1 N11 1.538(5)
B1 N31 1.539(5)
B1 N21 1.548(5)
N11 C11 1.353(5)
N11 N12 1.363(4)
N12 C13 1.351(5)
C11 C12 1.368(6)
C12 C13 1.394(5)
C13 C14 1.471(5)
C14 C15 1.381(5)
C14 C19 1.389(5)
C15 C16 1.392(6)
C16 C17 1.375(6)
C17 C18 1.374(6)
C18 C19 1.377(6)
N21 C21 1.339(5)
N21 N22 1.376(4)
N22 C23 1.349(4)
C21 C22 1.380(5)
C22 C23 1.404(5)
C23 C24 1.468(5)
C24 C25 1.384(5)
C24 C29 1.394(5)
C25 C26 1.371(5)
C26 C27 1.399(6)
C27 C28 1.376(6)
C28 C29 1.382(5)
N31 C31 1.342(5)
N31 N32 1.370(4)
N32 C33 1.349(5)
C31 C32 1.371(5)
C32 C33 1.391(5)
C33 C34 1.476(5)
C34 C39 1.385(6)
C34 C35 1.390(6)
C35 C36 1.384(6)
C36 C37 1.378(7)
C37 C38 1.379(7)
C38 C39 1.392(6)
C41 C46 1.417(5)
C41 C42 1.421(5)
C42 C43 1.376(5)
C43 C44 1.399(6)
C44 C45 1.377(6)
C44 C48 1.503(6)
C45 C46 1.412(5)
C46 C47 1.431(5)
C51 C52 1.388(5)
C51 C56 1.391(5)
C52 C53 1.390(6)
C53 C54 1.378(6)
C54 C55 1.377(6)
C55 C56 1.379(6)
